data_7720176
loop_
_publ_author_name
'Huang, Wen-Hui'
'Liang, Qian-Qian'
'Shi, Zi-Chen'
'Yang, Jian-Hui'
'Liu, Bin'

_publ_section_title
;
 A step-by-step structural transformation of the Ru-Ru bonding unit from a
 paddle-wheel to edge-sharing bi-octahedra configuration.
;
_journal_issue 7
_journal_name_full 'Dalton transactions (Cambridge, England : 2003)'
_journal_page_first 3011
_journal_page_last 3018
_journal_paper_doi 10.1039/d5dt02334c
_journal_volume 55
_journal_year 2026
_chemical_formula_moiety 'C18 H24 F6 O10 Ru2'
_chemical_formula_sum 'C18 H24 F6 O10 Ru2'
_chemical_formula_weight 716.51
_space_group_crystal_system monoclinic
_space_group_IT_number 14
_space_group_name_Hall '-P 2ybc'
_space_group_name_H-M_alt 'P 1 21/c 1'
_atom_sites_solution_hydrogens difmap
_atom_sites_solution_primary dual
_audit_creation_method SHELXL-2018/3
_audit_update_record
;
2025-12-22 deposited with the CCDC.	2026-01-14 downloaded from the CCDC.
;
_cell_angle_alpha 90
_cell_angle_beta 90.068(5)
_cell_angle_gamma 90
_cell_formula_units_Z 4
_cell_length_a 7.9104(7)
_cell_length_b 17.5278(15)
_cell_length_c 17.9103(17)
_cell_measurement_reflns_used 6514
_cell_measurement_temperature 150(2)
_cell_measurement_theta_max 56.629
_cell_measurement_theta_min 3.069
_cell_volume 2483.3(4)
_computing_cell_refinement 'Bruker SAINT'
_computing_data_collection 'Bruker APEX2'
_computing_data_reduction 'Bruker SAINT'
_computing_molecular_graphics 'Bruker SHELXTL'
_computing_publication_material 'Bruker SHELXTL'
_computing_structure_refinement 'SHELXL-2018/3 (Sheldrick, 2018)'
_computing_structure_solution 'SHELXT 2018/2 (Sheldrick, 2018)'
_diffrn_ambient_temperature 150(2)
_diffrn_measured_fraction_theta_full 1.000
_diffrn_measured_fraction_theta_max 0.995
_diffrn_measurement_device_type 'Bruker D8 VENTURE'
_diffrn_measurement_method '\f and \w scans'
_diffrn_radiation_type GaK\a
_diffrn_radiation_wavelength 1.34139
_diffrn_reflns_av_R_equivalents 0.1312
_diffrn_reflns_av_unetI/netI 0.1099
_diffrn_reflns_Laue_measured_fraction_full 1.000
_diffrn_reflns_Laue_measured_fraction_max 0.995
_diffrn_reflns_limit_h_max 9
_diffrn_reflns_limit_h_min -9
_diffrn_reflns_limit_k_max 21
_diffrn_reflns_limit_k_min -21
_diffrn_reflns_limit_l_max 22
_diffrn_reflns_limit_l_min -22
_diffrn_reflns_number 33008
_diffrn_reflns_point_group_measured_fraction_full 1.000
_diffrn_reflns_point_group_measured_fraction_max 0.995
_diffrn_reflns_theta_full 53.594
_diffrn_reflns_theta_max 56.964
_diffrn_reflns_theta_min 3.069
_exptl_absorpt_coefficient_mu 7.252
_exptl_absorpt_correction_T_max 0.340
_exptl_absorpt_correction_T_min 0.268
_exptl_absorpt_correction_type multi-scan
_exptl_absorpt_process_details sadabs
_exptl_crystal_colour red-brown
_exptl_crystal_density_diffrn 1.916
_exptl_crystal_description block
_exptl_crystal_F_000 1416
_exptl_crystal_size_max 0.240
_exptl_crystal_size_mid 0.180
_exptl_crystal_size_min 0.150
_refine_diff_density_max 1.160
_refine_diff_density_min -1.323
_refine_diff_density_rms 0.176
_refine_ls_extinction_method none
_refine_ls_goodness_of_fit_ref 1.041
_refine_ls_hydrogen_treatment constr
_refine_ls_matrix_type full
_refine_ls_number_parameters 352
_refine_ls_number_reflns 5040
_refine_ls_number_restraints 0
_refine_ls_restrained_S_all 1.041
_refine_ls_R_factor_all 0.1154
_refine_ls_R_factor_gt 0.0529
_refine_ls_shift/su_max 0.000
_refine_ls_shift/su_mean 0.000
_refine_ls_structure_factor_coef Fsqd
_refine_ls_weighting_details 'w=1/[\s^2^(Fo^2^)+(0.0601P)^2^+0.8110P] where P=(Fo^2^+2Fc^2^)/3'
_refine_ls_weighting_scheme calc
_refine_ls_wR_factor_gt 0.1105
_refine_ls_wR_factor_ref 0.1308
_reflns_Friedel_coverage 0.000
_reflns_number_gt 3233
_reflns_number_total 5040
_reflns_threshold_expression 'I > 2\s(I)'
_cod_data_source_file d5dt02334c2.cif
_cod_data_source_block 5N2_0m_a
_cod_original_sg_symbol_H-M 'P 21/c'
_cod_database_code 7720176
_shelx_shelxl_version_number 2018/3
_shelx_space_group_comment
;
The symmetry employed for this shelxl refinement is uniquely defined
by the following loop, which should always be used as a source of
symmetry information in preference to the above space-group names.
They are only intended as comments.
;
_shelx_estimated_absorpt_t_min 0.275
_shelx_estimated_absorpt_t_max 0.409

loop_
_space_group_symop_operation_xyz
'x, y, z'
'-x, y+1/2, -z+1/2'
'-x, -y, -z'
'x, -y-1/2, z-1/2'

loop_
_atom_site_label
_atom_site_type_symbol
_atom_site_fract_x
_atom_site_fract_y
_atom_site_fract_z
_atom_site_U_iso_or_equiv
_atom_site_adp_type
_atom_site_occupancy
_atom_site_site_symmetry_order
_atom_site_calc_flag
_atom_site_refinement_flags_posn
_atom_site_refinement_flags_adp
_atom_site_refinement_flags_occupancy
_atom_site_disorder_assembly
_atom_site_disorder_group
Ru1 Ru 0.69930(6) 0.62432(2) 0.26487(3) 0.02503(18) Uani 1 1 d . . . . .
Ru2 Ru 0.76809(6) 0.48959(2) 0.23941(3) 0.02499(17) Uani 1 1 d . . . . .
C1 C 0.7838(9) 0.5924(4) 0.1034(4) 0.0359(18) Uani 1 1 d . . . . .
H1A H 0.827660 0.640340 0.086196 0.054 Uiso 1 1 d R U . . .
H1B H 0.829040 0.551860 0.073416 0.054 Uiso 1 1 d R U . . .
H1C H 0.662750 0.592610 0.099336 0.054 Uiso 1 1 d R U . . .
C2 C 0.6812(9) 0.5217(4) 0.4010(4) 0.0363(18) Uani 1 1 d . . . . .
H2A H 0.638047 0.473773 0.418523 0.054 Uiso 1 1 d R U . . .
H2B H 0.802077 0.522153 0.405533 0.054 Uiso 1 1 d R U . . .
H2C H 0.634197 0.562393 0.430213 0.054 Uiso 1 1 d R U . . .
C3 C 1.0292(8) 0.5743(4) 0.3184(4) 0.0292(16) Uani 1 1 d . . . . .
C4 C 1.1985(8) 0.5849(4) 0.3558(4) 0.0355(18) Uani 1 1 d . . . . .
H4A H 1.239358 0.635486 0.346136 0.043 Uiso 1 1 d R U . . .
H4B H 1.278258 0.549106 0.335706 0.043 Uiso 1 1 d R U . . .
C5 C 1.1834(10) 0.5740(6) 0.4391(4) 0.070(3) Uani 1 1 d . . . . .
H5A H 1.291327 0.580942 0.462724 0.104 Uiso 1 1 d R U . . .
H5B H 1.104247 0.610213 0.458954 0.104 Uiso 1 1 d R U . . .
H5C H 1.143427 0.523202 0.448434 0.104 Uiso 1 1 d R U . . .
C6 C 0.4362(9) 0.5399(3) 0.1869(4) 0.0306(17) Uani 1 1 d . . . . .
C7 C 0.2681(8) 0.5285(3) 0.1498(4) 0.0304(17) Uani 1 1 d . . . . .
H7A H 0.189575 0.565858 0.167958 0.036 Uiso 1 1 d R U . . .
H7B H 0.225505 0.478838 0.162308 0.036 Uiso 1 1 d R U . . .
C8 C 0.2819(11) 0.5343(6) 0.0662(5) 0.074(3) Uani 1 1 d . . . . .
H8A H 0.173175 0.526704 0.043484 0.110 Uiso 1 1 d R U . . .
H8B H 0.323185 0.584215 0.053764 0.110 Uiso 1 1 d R U . . .
H8C H 0.359415 0.496476 0.048064 0.110 Uiso 1 1 d R U . . .
C9 C 0.7021(9) 0.8542(3) 0.1744(4) 0.042(2) Uani 1 1 d . . . . .
H9A H 0.753398 0.833952 0.130112 0.063 Uiso 1 1 d R U . . .
H9B H 0.595448 0.877012 0.161942 0.063 Uiso 1 1 d R U . . .
H9C H 0.775078 0.892112 0.195922 0.063 Uiso 1 1 d R U . . .
C10 C 0.6747(8) 0.7899(3) 0.2299(4) 0.0286(18) Uani 1 1 d . . . . .
C11 C 0.6015(9) 0.8049(4) 0.2992(4) 0.039(2) Uani 1 1 d . . . . .
H11A H 0.570165 0.856729 0.309452 0.047 Uiso 1 1 d R U . . .
C12 C 0.5698(8) 0.7525(3) 0.3534(4) 0.0292(17) Uani 1 1 d . . . . .
C13 C 0.4992(10) 0.7767(4) 0.4292(5) 0.041(2) Uani 1 1 d . . . . .
C14 C 1.0041(9) 0.3330(4) 0.0851(4) 0.0330(18) Uani 1 1 d . . . . .
C15 C 0.9228(8) 0.3605(3) 0.1563(4) 0.0257(16) Uani 1 1 d . . . . .
C16 C 0.8998(9) 0.3110(3) 0.2163(4) 0.0338(18) Uani 1 1 d . . . . .
H16A H 0.947775 0.260896 0.211847 0.041 Uiso 1 1 d R U . . .
C17 C 0.8148(8) 0.3282(3) 0.2813(4) 0.0297(18) Uani 1 1 d . . . . .
C18 C 0.8013(10) 0.2703(4) 0.3459(5) 0.045(2) Uani 1 1 d . . . . .
F1 F 0.6093(7) 0.7587(3) 0.4846(3) 0.0795(17) Uani 1 1 d . . . . .
F2 F 0.4709(9) 0.8503(3) 0.4345(3) 0.097(2) Uani 1 1 d . . . . .
F3 F 0.3591(6) 0.7409(3) 0.4472(3) 0.0734(16) Uani 1 1 d . . . . .
F4 F 0.8909(8) 0.2995(3) 0.4061(3) 0.0514(18) Uani 0.7 1 d . . P . .
F5 F 0.6490(7) 0.2602(3) 0.3681(3) 0.0365(14) Uani 0.7 1 d . . P . .
F6 F 0.8746(7) 0.2060(3) 0.3306(3) 0.0405(15) Uani 0.7 1 d . . P . .
F7 F 1.138(2) 0.3734(9) 0.0662(10) 0.067(5) Uani 0.3 1 d . . P . .
F8 F 1.039(2) 0.2647(9) 0.0765(9) 0.076(5) Uani 0.3 1 d . . P . .
F9 F 0.904(2) 0.3483(10) 0.0241(11) 0.089(6) Uani 0.3 1 d . . P . .
O1 O 0.8303(5) 0.5810(2) 0.1801(2) 0.0262(11) Uani 1 1 d . . . . .
O2 O 0.6342(5) 0.5320(2) 0.3235(3) 0.0270(11) Uani 1 1 d . . . . .
O3 O 0.9321(5) 0.6322(2) 0.3167(2) 0.0281(11) Uani 1 1 d . . . . .
O4 O 0.9944(5) 0.5081(2) 0.2936(3) 0.0287(11) Uani 1 1 d . . . . .
O5 O 0.4707(5) 0.6059(2) 0.2115(2) 0.0278(11) Uani 1 1 d . . . . .
O6 O 0.5342(5) 0.4817(2) 0.1872(2) 0.0277(11) Uani 1 1 d . . . . .
O7 O 0.5914(6) 0.6797(2) 0.3511(3) 0.0305(11) Uani 1 1 d . . . . .
O8 O 0.7273(5) 0.7246(2) 0.2099(2) 0.0282(11) Uani 1 1 d . . . . .
O9 O 0.7417(6) 0.3909(2) 0.2971(3) 0.0329(12) Uani 1 1 d . . . . .
O10 O 0.8796(5) 0.4317(2) 0.1551(3) 0.0291(11) Uani 1 1 d . . . . .

loop_
_atom_site_aniso_label
_atom_site_aniso_U_11
_atom_site_aniso_U_22
_atom_site_aniso_U_33
_atom_site_aniso_U_23
_atom_site_aniso_U_13
_atom_site_aniso_U_12
Ru1 0.0312(3) 0.0141(2) 0.0298(3) -0.0005(2) -0.0026(3) 0.0001(2)
Ru2 0.0302(3) 0.0141(2) 0.0306(3) 0.0009(2) -0.0021(3) 0.0006(2)
C1 0.051(5) 0.034(4) 0.023(4) 0.001(3) -0.003(4) -0.006(3)
C2 0.047(5) 0.027(3) 0.035(5) 0.004(3) -0.006(4) -0.002(3)
C3 0.035(4) 0.031(3) 0.022(4) 0.003(3) 0.001(3) -0.007(3)
C4 0.031(4) 0.035(4) 0.040(5) 0.000(3) -0.008(4) -0.003(3)
C5 0.055(6) 0.116(8) 0.037(6) 0.009(6) -0.017(5) -0.016(6)
C6 0.038(4) 0.020(3) 0.034(5) 0.001(3) 0.000(4) -0.001(3)
C7 0.023(4) 0.024(3) 0.044(5) -0.001(3) -0.002(3) -0.001(3)
C8 0.055(6) 0.120(9) 0.046(6) 0.005(6) -0.016(5) 0.001(6)
C9 0.042(5) 0.018(3) 0.066(6) 0.005(3) -0.005(4) 0.003(3)
C10 0.028(4) 0.018(3) 0.040(5) 0.001(3) -0.013(4) 0.001(3)
C11 0.041(5) 0.017(3) 0.059(6) -0.006(3) -0.007(4) 0.001(3)
C12 0.027(4) 0.022(3) 0.039(5) -0.006(3) 0.000(3) -0.002(3)
C13 0.043(5) 0.027(3) 0.052(6) -0.005(4) 0.008(4) -0.005(3)
C14 0.032(4) 0.033(4) 0.034(5) -0.013(3) 0.010(4) 0.003(3)
C15 0.015(3) 0.027(3) 0.036(4) -0.002(3) -0.001(3) 0.000(3)
C16 0.032(4) 0.017(3) 0.052(5) -0.003(3) 0.004(4) 0.007(3)
C17 0.017(4) 0.022(3) 0.050(5) 0.005(3) -0.001(4) -0.001(3)
C18 0.052(5) 0.024(3) 0.058(6) 0.011(4) 0.001(5) 0.012(4)
F1 0.076(4) 0.122(5) 0.040(3) -0.025(3) -0.006(3) 0.013(3)
F2 0.174(6) 0.034(3) 0.084(5) -0.012(3) 0.053(4) 0.015(3)
F3 0.057(3) 0.087(4) 0.077(4) -0.022(3) 0.026(3) -0.018(3)
F4 0.071(4) 0.039(3) 0.045(4) 0.013(3) -0.029(4) -0.014(3)
F5 0.029(3) 0.031(3) 0.050(4) 0.020(3) 0.013(3) 0.006(3)
F6 0.053(4) 0.015(2) 0.053(4) 0.013(3) 0.012(3) 0.012(2)
F7 0.064(11) 0.067(11) 0.070(13) -0.027(9) 0.015(9) 0.007(9)
F8 0.116(15) 0.058(10) 0.053(12) 0.006(9) 0.020(11) 0.011(10)
F9 0.102(15) 0.083(13) 0.083(15) -0.033(11) -0.002(12) -0.018(11)
O1 0.034(3) 0.0144(19) 0.030(3) 0.0028(19) 0.002(2) -0.0030(19)
O2 0.031(3) 0.0154(19) 0.035(3) 0.0029(19) -0.006(2) 0.0004(18)
O3 0.034(3) 0.021(2) 0.030(3) 0.0020(19) -0.002(2) -0.001(2)
O4 0.032(3) 0.022(2) 0.032(3) 0.005(2) -0.005(2) 0.0009(19)
O5 0.029(3) 0.020(2) 0.035(3) -0.001(2) -0.004(2) 0.0002(19)
O6 0.035(3) 0.017(2) 0.031(3) -0.0037(19) -0.005(2) -0.0005(19)
O7 0.037(3) 0.020(2) 0.034(3) -0.003(2) 0.001(2) 0.002(2)
O8 0.035(3) 0.017(2) 0.033(3) 0.0019(19) -0.004(2) -0.0049(19)
O9 0.034(3) 0.020(2) 0.045(3) 0.004(2) 0.004(2) 0.001(2)
O10 0.032(3) 0.018(2) 0.037(3) -0.002(2) 0.004(2) 0.0026(19)

loop_
_atom_type_symbol
_atom_type_description
_atom_type_scat_dispersion_real
_atom_type_scat_dispersion_imag
_atom_type_scat_source
C C 0.0137 0.0067 'International Tables Vol C Tables 4.2.6.8 and 6.1.1.4'
H H 0.0000 0.0000 'International Tables Vol C Tables 4.2.6.8 and 6.1.1.4'
F F 0.0583 0.0400 'International Tables Vol C Tables 4.2.6.8 and 6.1.1.4'
O O 0.0389 0.0241 'International Tables Vol C Tables 4.2.6.8 and 6.1.1.4'
Ru Ru -0.0760 2.5955 'International Tables Vol C Tables 4.2.6.8 and 6.1.1.4'

loop_
_geom_angle_atom_site_label_1
_geom_angle_atom_site_label_2
_geom_angle_atom_site_label_3
_geom_angle
_geom_angle_site_symmetry_1
_geom_angle_site_symmetry_3
_geom_angle_publ_flag
O1 Ru1 O2 103.11(16) . . ?
O1 Ru1 O7 172.00(16) . . ?
O2 Ru1 O7 82.97(17) . . ?
O1 Ru1 O8 84.41(17) . . ?
O2 Ru1 O8 170.60(18) . . ?
O7 Ru1 O8 90.10(17) . . ?
O1 Ru1 O3 84.47(17) . . ?
O2 Ru1 O3 92.76(16) . . ?
O7 Ru1 O3 90.09(17) . . ?
O8 Ru1 O3 93.58(16) . . ?
O1 Ru1 O5 92.49(17) . . ?
O2 Ru1 O5 83.75(16) . . ?
O7 Ru1 O5 93.35(17) . . ?
O8 Ru1 O5 90.36(16) . . ?
O3 Ru1 O5 174.77(15) . . ?
O1 Ru1 Ru2 51.56(11) . . ?
O2 Ru1 Ru2 51.55(13) . . ?
O7 Ru1 Ru2 134.16(12) . . ?
O8 Ru1 Ru2 135.74(13) . . ?
O3 Ru1 Ru2 87.16(11) . . ?
O5 Ru1 Ru2 87.61(11) . . ?
O1 Ru2 O2 103.69(16) . . ?
O1 Ru2 O10 84.09(17) . . ?
O2 Ru2 O10 170.78(16) . . ?
O1 Ru2 O9 171.15(17) . . ?
O2 Ru2 O9 82.96(18) . . ?
O10 Ru2 O9 89.84(18) . . ?
O1 Ru2 O4 84.77(16) . . ?
O2 Ru2 O4 92.71(17) . . ?
O10 Ru2 O4 92.94(18) . . ?
O9 Ru2 O4 89.12(17) . . ?
O1 Ru2 O6 91.95(16) . . ?
O2 Ru2 O6 83.73(17) . . ?
O10 Ru2 O6 91.14(17) . . ?
O9 Ru2 O6 94.62(17) . . ?
O4 Ru2 O6 174.48(15) . . ?
O1 Ru2 Ru1 51.73(12) . . ?
O2 Ru2 Ru1 51.96(11) . . ?
O10 Ru2 Ru1 135.65(12) . . ?
O9 Ru2 Ru1 134.48(14) . . ?
O4 Ru2 Ru1 87.33(11) . . ?
O6 Ru2 Ru1 87.15(11) . . ?
O1 C1 H1A 109.6 . . ?
O1 C1 H1B 109.7 . . ?
H1A C1 H1B 109.5 . . ?
O1 C1 H1C 109.1 . . ?
H1A C1 H1C 109.5 . . ?
H1B C1 H1C 109.5 . . ?
O2 C2 H2A 109.4 . . ?
O2 C2 H2B 109.6 . . ?
H2A C2 H2B 109.5 . . ?
O2 C2 H2C 109.4 . . ?
H2A C2 H2C 109.5 . . ?
H2B C2 H2C 109.5 . . ?
O4 C3 O3 126.0(6) . . ?
O4 C3 C4 117.4(6) . . ?
O3 C3 C4 116.6(6) . . ?
C5 C4 C3 110.6(6) . . ?
C5 C4 H4A 108.8 . . ?
C3 C4 H4A 109.4 . . ?
C5 C4 H4B 110.0 . . ?
C3 C4 H4B 109.6 . . ?
H4A C4 H4B 108.3 . . ?
C4 C5 H5A 110.4 . . ?
C4 C5 H5B 109.6 . . ?
H5A C5 H5B 109.5 . . ?
C4 C5 H5C 108.4 . . ?
H5A C5 H5C 109.5 . . ?
H5B C5 H5C 109.5 . . ?
O5 C6 O6 126.5(6) . . ?
O5 C6 C7 117.8(6) . . ?
O6 C6 C7 115.6(5) . . ?
C6 C7 C8 111.5(6) . . ?
C6 C7 H7A 109.4 . . ?
C8 C7 H7A 109.8 . . ?
C6 C7 H7B 109.2 . . ?
C8 C7 H7B 108.7 . . ?
H7A C7 H7B 108.2 . . ?
C7 C8 H8A 110.2 . . ?
C7 C8 H8B 108.5 . . ?
H8A C8 H8B 109.5 . . ?
C7 C8 H8C 109.7 . . ?
H8A C8 H8C 109.5 . . ?
H8B C8 H8C 109.5 . . ?
C10 C9 H9A 109.1 . . ?
C10 C9 H9B 109.6 . . ?
H9A C9 H9B 109.5 . . ?
C10 C9 H9C 109.7 . . ?
H9A C9 H9C 109.5 . . ?
H9B C9 H9C 109.5 . . ?
O8 C10 C11 123.9(6) . . ?
O8 C10 C9 115.9(7) . . ?
C11 C10 C9 120.2(6) . . ?
C12 C11 C10 125.8(6) . . ?
C12 C11 H11A 117.1 . . ?
C10 C11 H11A 117.1 . . ?
O7 C12 C11 128.4(7) . . ?
O7 C12 C13 110.6(6) . . ?
C11 C12 C13 121.0(6) . . ?
F2 C13 F3 107.9(7) . . ?
F2 C13 F1 106.5(6) . . ?
F3 C13 F1 104.5(7) . . ?
F2 C13 C12 113.5(7) . . ?
F3 C13 C12 113.3(6) . . ?
F1 C13 C12 110.5(6) . . ?
F8 C14 F7 107.8(12) . . ?
F8 C14 F9 102.6(12) . . ?
F7 C14 F9 98.8(13) . . ?
F8 C14 C15 120.7(10) . . ?
F7 C14 C15 113.0(9) . . ?
F9 C14 C15 111.3(10) . . ?
O10 C15 C16 125.3(7) . . ?
O10 C15 C14 114.1(6) . . ?
C16 C15 C14 120.6(6) . . ?
C17 C16 C15 125.4(6) . . ?
C17 C16 H16A 117.7 . . ?
C15 C16 H16A 116.9 . . ?
O9 C17 C16 126.8(6) . . ?
O9 C17 C18 111.6(7) . . ?
C16 C17 C18 121.6(6) . . ?
F5 C18 F6 111.4(6) . . ?
F5 C18 F4 106.8(7) . . ?
F6 C18 F4 104.9(6) . . ?
F5 C18 C17 112.9(6) . . ?
F6 C18 C17 112.5(7) . . ?
F4 C18 C17 107.8(6) . . ?
C1 O1 Ru2 124.1(4) . . ?
C1 O1 Ru1 123.0(4) . . ?
Ru2 O1 Ru1 76.70(16) . . ?
C2 O2 Ru2 123.0(4) . . ?
C2 O2 Ru1 122.6(3) . . ?
Ru2 O2 Ru1 76.49(17) . . ?
C3 O3 Ru1 119.7(4) . . ?
C3 O4 Ru2 119.8(4) . . ?
C6 O5 Ru1 119.4(4) . . ?
C6 O6 Ru2 119.2(4) . . ?
C12 O7 Ru1 123.9(5) . . ?
C10 O8 Ru1 127.5(5) . . ?
C17 O9 Ru2 125.2(5) . . ?
C15 O10 Ru2 126.0(5) . . ?

loop_
_geom_bond_atom_site_label_1
_geom_bond_atom_site_label_2
_geom_bond_distance
_geom_bond_site_symmetry_2
_geom_bond_publ_flag
Ru1 O1 1.990(4) . ?
Ru1 O2 1.997(4) . ?
Ru1 O7 2.014(5) . ?
Ru1 O8 2.027(4) . ?
Ru1 O3 2.066(4) . ?
Ru1 O5 2.070(4) . ?
Ru1 Ru2 2.4661(7) . ?
Ru2 O1 1.985(4) . ?
Ru2 O2 1.986(5) . ?
Ru2 O10 2.022(5) . ?
Ru2 O9 2.026(4) . ?
Ru2 O4 2.061(4) . ?
Ru2 O6 2.076(4) . ?
C1 O1 1.436(7) . ?
C1 H1A 0.9600 . ?
C1 H1B 0.9601 . ?
C1 H1C 0.9600 . ?
C2 O2 1.447(7) . ?
C2 H2A 0.9600 . ?
C2 H2B 0.9600 . ?
C2 H2C 0.9599 . ?
C3 O4 1.272(7) . ?
C3 O3 1.274(7) . ?
C3 C4 1.508(8) . ?
C4 C5 1.508(10) . ?
C4 H4A 0.9600 . ?
C4 H4B 0.9600 . ?
C5 H5A 0.9601 . ?
C5 H5B 0.9600 . ?
C5 H5C 0.9600 . ?
C6 O5 1.268(7) . ?
C6 O6 1.282(7) . ?
C6 C7 1.499(8) . ?
C7 C8 1.505(10) . ?
C7 H7A 0.9600 . ?
C7 H7B 0.9600 . ?
C8 H8A 0.9599 . ?
C8 H8B 0.9600 . ?
C8 H8C 0.9600 . ?
C9 C10 1.518(9) . ?
C9 H9A 0.9601 . ?
C9 H9B 0.9600 . ?
C9 H9C 0.9599 . ?
C10 O8 1.271(7) . ?
C10 C11 1.394(10) . ?
C11 C12 1.360(9) . ?
C11 H11A 0.9601 . ?
C12 O7 1.288(7) . ?
C12 C13 1.528(10) . ?
C13 F2 1.313(7) . ?
C13 F3 1.314(8) . ?
C13 F1 1.356(8) . ?
C14 F8 1.239(16) . ?
C14 F7 1.318(17) . ?
C14 F9 1.38(2) . ?
C14 C15 1.507(10) . ?
C15 O10 1.294(7) . ?
C15 C16 1.394(9) . ?
C16 C17 1.378(10) . ?
C16 H16A 0.9599 . ?
C17 O9 1.273(7) . ?
C17 C18 1.543(9) . ?
C18 F5 1.281(9) . ?
C18 F6 1.297(8) . ?
C18 F4 1.387(9) . ?
